data_4300755
_journal_name_full 'Inorganic Chemistry'
_journal_paper_doi 10.1021/ic0521325
_journal_year 2006
_chemical_formula_sum 'C21 H22 Cl Co N4 O8'
_chemical_formula_weight 552.81
_space_group_IT_number 14
_symmetry_cell_setting monoclinic
_symmetry_space_group_name_Hall '-P 2ybc'
_symmetry_space_group_name_H-M 'P 1 21/c 1'
_cell_angle_alpha 90.000
_cell_angle_beta 102.896(5)
_cell_angle_gamma 90.000
_cell_formula_units_Z 8
_cell_length_a 23.000(5)
_cell_length_b 12.792(5)
_cell_length_c 15.931(5)
_cell_measurement_temperature 85(2)
_cell_volume 4569(2)
_diffrn_ambient_temperature 85(2)
_exptl_crystal_density_diffrn 1.607
_cod_original_sg_symbol_H-M 'P 21/c'
_cod_database_code 4300755

loop_
_symmetry_equiv_pos_as_xyz
'x, y, z'
'-x, y+1/2, -z+1/2'
'-x, -y, -z'
'x, -y-1/2, z-1/2'

loop_
_atom_site_label
_atom_site_type_symbol
_atom_site_fract_x
_atom_site_fract_y
_atom_site_fract_z
_atom_site_U_iso_or_equiv
_atom_site_adp_type
_atom_site_occupancy
_atom_site_symmetry_multiplicity
_atom_site_calc_flag
_atom_site_refinement_flags
_atom_site_disorder_assembly
_atom_site_disorder_group
Co1 Co 0.65675(3) -0.15171(5) 0.49722(4) 0.02052(14) Uani 1 1 d . . .
Co2 Co 0.86217(3) 0.22689(5) 0.48734(4) 0.02408(15) Uani 1 1 d . . .
Cl2 Cl 1.06334(17) 0.3232(2) 0.75385(18) 0.0372(7) Uani 0.697(8) 1 d P A 1
O21 O 1.0245(3) 0.2477(5) 0.7789(4) 0.0473(18) Uani 0.697(8) 1 d P A 1
O22 O 1.1128(3) 0.3446(7) 0.8342(6) 0.074(3) Uani 0.697(8) 1 d P A 1
O23 O 1.0312(3) 0.4101(8) 0.7425(8) 0.086(3) Uani 0.697(8) 1 d P A 1
O24 O 1.0897(5) 0.2977(9) 0.6860(8) 0.101(4) Uani 0.697(8) 1 d P A 1
Cl2' Cl 1.0916(5) 0.3394(5) 0.7552(4) 0.0427(18) Uani 0.303(8) 1 d P A 2
O21' O 1.1388(8) 0.4071(16) 0.7581(17) 0.095(8) Uani 0.303(8) 1 d P A 2
O22' O 1.1040(7) 0.2360(12) 0.7523(19) 0.092(9) Uani 0.303(8) 1 d P A 2
O23' O 1.0338(11) 0.3366(15) 0.6601(13) 0.082(7) Uani 0.303(8) 1 d P A 2
O24' O 1.0632(14) 0.408(2) 0.7848(18) 0.103(8) Uani 0.303(8) 1 d PU A 2
O5 O 0.83585(14) 0.0923(3) 0.4501(2) 0.0239(7) Uani 1 1 d . . .
O4 O 0.82769(16) 0.0529(3) 0.3095(2) 0.0341(8) Uani 1 1 d . . .
O2 O 0.62923(14) -0.0867(3) 0.5881(2) 0.0266(7) Uani 1 1 d . . .
O1 O 0.68575(18) 0.0434(3) 0.6604(2) 0.0369(9) Uani 1 1 d . . .
O3 O 0.71263(15) -0.0494(3) 0.5544(2) 0.0283(7) Uani 1 1 d . . .
N23 N 0.77922(19) 0.2722(3) 0.4806(3) 0.0293(9) Uani 1 1 d . C .
N11 N 0.58856(17) -0.2415(3) 0.4588(3) 0.0267(9) Uani 1 1 d . . .
N12 N 0.69102(18) -0.2644(3) 0.5728(3) 0.0268(9) Uani 1 1 d . . .
O6 O 0.85544(18) 0.2115(3) 0.3661(2) 0.0363(9) Uani 1 1 d . . .
N21 N 0.86372(18) 0.2029(4) 0.6083(3) 0.0294(9) Uani 1 1 d . . .
N13 N 0.60710(17) -0.0514(3) 0.4204(2) 0.0235(8) Uani 1 1 d . . .
C45 C 0.7491(2) -0.2240(4) 0.4020(3) 0.0272(10) Uani 1 1 d . . .
N14 N 0.69141(17) -0.2214(3) 0.4090(2) 0.0233(8) Uani 1 1 d . . .
C4 C 0.5895(2) -0.2787(4) 0.3703(3) 0.0279(10) Uani 1 1 d . . .
H4A H 0.5696 -0.3458 0.3599 0.033 Uiso 1 1 calc R . .
H4B H 0.5683 -0.2295 0.3281 0.033 Uiso 1 1 calc R . .
C31 C 0.5483(2) -0.0698(4) 0.4183(3) 0.0239(10) Uani 1 1 d . . .
N22 N 0.94287(18) 0.1760(4) 0.5159(3) 0.0319(10) Uani 1 1 d . C .
N24 N 0.8887(2) 0.3705(4) 0.5193(3) 0.0356(11) Uani 1 1 d . B .
C36 C 0.6861(2) 0.0493(4) 0.3758(4) 0.0331(12) Uani 1 1 d . . .
H36A H 0.7110 0.0564 0.4326 0.050 Uiso 1 1 calc R . .
H36B H 0.6895 0.1108 0.3428 0.050 Uiso 1 1 calc R . .
H36C H 0.6985 -0.0106 0.3481 0.050 Uiso 1 1 calc R . .
C21 C 0.6536(2) -0.3460(4) 0.5718(3) 0.0307(11) Uani 1 1 d . . .
C3 C 0.5361(2) -0.1723(4) 0.4565(3) 0.0292(11) Uani 1 1 d . . .
H3A H 0.5300 -0.1619 0.5143 0.035 Uiso 1 1 calc R . .
H3B H 0.5004 -0.2039 0.4218 0.035 Uiso 1 1 calc R . .
C71 C 0.8875(2) 0.3912(4) 0.6020(3) 0.0284(11) Uani 1 1 d . . .
C11 C 0.6765(2) -0.0252(4) 0.6052(3) 0.0270(10) Uani 1 1 d . . .
C25 C 0.7473(2) -0.2693(5) 0.6208(3) 0.0338(12) Uani 1 1 d . . .
H25 H 0.7728 -0.2129 0.6214 0.041 Uiso 1 1 calc R . .
C12 C 0.8385(2) 0.1138(4) 0.3701(3) 0.0268(10) Uani 1 1 d . . .
C35 C 0.6224(2) 0.0356(4) 0.3822(3) 0.0261(10) Uani 1 1 d . . .
C41 C 0.6522(2) -0.2890(4) 0.3606(3) 0.0249(10) Uani 1 1 d . . .
C44 C 0.7670(3) -0.2941(4) 0.3462(3) 0.0329(12) Uani 1 1 d . . .
H44 H 0.8066 -0.2949 0.3416 0.039 Uiso 1 1 calc R . .
C32 C 0.5044(2) 0.0002(4) 0.3835(3) 0.0294(11) Uani 1 1 d . . .
H32 H 0.4647 -0.0142 0.3824 0.035 Uiso 1 1 calc R . .
C24 C 0.7674(3) -0.3578(5) 0.6694(4) 0.0410(14) Uani 1 1 d . . .
H24 H 0.8061 -0.3605 0.7027 0.049 Uiso 1 1 calc R . .
C7 C 0.8846(3) 0.2996(4) 0.6583(3) 0.0349(12) Uani 1 1 d . . .
H7A H 0.8578 0.3153 0.6958 0.042 Uiso 1 1 calc R . .
H7B H 0.9240 0.2871 0.6944 0.042 Uiso 1 1 calc R . .
C2 C 0.5914(2) -0.3291(5) 0.5214(4) 0.0401(14) Uani 1 1 d . . .
H2A H 0.5769 -0.3926 0.4905 0.048 Uiso 1 1 calc R . .
H2B H 0.5658 -0.3134 0.5605 0.048 Uiso 1 1 calc R . .
C33 C 0.5205(2) 0.0923(4) 0.3501(3) 0.0354(12) Uani 1 1 d . . .
H33 H 0.4918 0.1427 0.3292 0.042 Uiso 1 1 calc R . .
C23 C 0.7295(3) -0.4409(5) 0.6677(4) 0.0431(14) Uani 1 1 d . . .
H23 H 0.7427 -0.5007 0.6995 0.052 Uiso 1 1 calc R . .
C42 C 0.6685(2) -0.3600(4) 0.3052(3) 0.0319(11) Uani 1 1 d . . .
H42 H 0.6406 -0.4056 0.2733 0.038 Uiso 1 1 calc R . .
C46 C 0.7941(2) -0.1505(5) 0.4526(4) 0.0387(13) Uani 1 1 d . . .
H46A H 0.7772 -0.1152 0.4947 0.058 Uiso 1 1 calc R . .
H46B H 0.8054 -0.1001 0.4145 0.058 Uiso 1 1 calc R . .
H46C H 0.8287 -0.1891 0.4811 0.058 Uiso 1 1 calc R . .
C72 C 0.8934(3) 0.4905(5) 0.6346(4) 0.0419(14) Uani 1 1 d . . .
H72 H 0.8921 0.5026 0.6917 0.050 Uiso 1 1 calc R . .
C22 C 0.6719(3) -0.4363(5) 0.6188(4) 0.0386(13) Uani 1 1 d . . .
H22 H 0.6459 -0.4923 0.6173 0.046 Uiso 1 1 calc R . .
C43 C 0.7272(3) -0.3622(4) 0.2980(3) 0.0353(12) Uani 1 1 d . . .
H43 H 0.7395 -0.4093 0.2610 0.042 Uiso 1 1 calc R . .
C34 C 0.5794(2) 0.1096(4) 0.3479(3) 0.0321(11) Uani 1 1 d . . .
H34 H 0.5903 0.1705 0.3234 0.039 Uiso 1 1 calc R . .
C74 C 0.9065(4) 0.5501(5) 0.5004(4) 0.060(2) Uani 1 1 d . B .
H74 H 0.9138 0.6038 0.4648 0.073 Uiso 1 1 calc R . .
C73 C 0.9014(3) 0.5726(5) 0.5822(4) 0.0506(16) Uani 1 1 d . . .
H73 H 0.9033 0.6412 0.6020 0.061 Uiso 1 1 calc R . .
C76 C 0.9179(5) 0.4220(7) 0.3846(5) 0.049(3) Uani 0.741(14) 1 d P B 1
H76A H 0.9604 0.4268 0.3918 0.074 Uiso 0.741(14) 1 calc PR B 1
H76B H 0.8988 0.4701 0.3408 0.074 Uiso 0.741(14) 1 calc PR B 1
H76C H 0.9051 0.3521 0.3677 0.074 Uiso 0.741(14) 1 calc PR B 1
C76' C 0.8608(12) 0.455(2) 0.3629(16) 0.047(7) Uiso 0.259(14) 1 d P B 2
H76D H 0.8598 0.3875 0.3369 0.071 Uiso 0.259(14) 1 calc PR B 2
H76E H 0.8798 0.5041 0.3317 0.071 Uiso 0.259(14) 1 calc PR B 2
H76F H 0.8208 0.4783 0.3614 0.071 Uiso 0.259(14) 1 calc PR B 2
C75 C 0.9008(4) 0.4489(6) 0.4697(4) 0.063(2) Uani 1 1 d . . .
C5 C 0.9054(3) 0.1149(5) 0.6357(3) 0.0392(13) Uani 1 1 d . . .
H5A H 0.8849 0.0490 0.6208 0.047 Uiso 1 1 calc R . .
H5B H 0.9204 0.1168 0.6976 0.047 Uiso 1 1 calc R . .
C51 C 0.9561(2) 0.1240(4) 0.5912(3) 0.0324(11) Uani 1 1 d . . .
C52 C 1.0120(3) 0.0806(5) 0.6219(4) 0.0436(14) Uani 1 1 d . . .
H52 H 1.0210 0.0467 0.6748 0.052 Uiso 1 1 calc R . .
C53 C 1.0537(2) 0.0885(5) 0.5729(4) 0.0448(15) Uani 1 1 d . . .
H53 H 1.0912 0.0588 0.5923 0.054 Uiso 1 1 calc R . .
C54 C 1.0403(3) 0.1400(5) 0.4954(5) 0.0491(16) Uani 1 1 d . C .
H54 H 1.0684 0.1452 0.4616 0.059 Uiso 1 1 calc R . .
C55 C 0.9844(2) 0.1840(5) 0.4684(4) 0.0410(14) Uani 1 1 d . . .
H55 H 0.9753 0.2199 0.4163 0.049 Uiso 0.712(13) 1 calc PR C 1
C6 C 0.8018(3) 0.1731(6) 0.6113(4) 0.0511(18) Uani 1 1 d . . .
H6A H 0.7959 0.1814 0.6693 0.061 Uiso 1 1 calc R . .
H6B H 0.7946 0.1006 0.5945 0.061 Uiso 1 1 calc R . .
C61 C 0.7598(2) 0.2425(5) 0.5505(4) 0.0400(13) Uani 1 1 d . . .
C62 C 0.7045(3) 0.2663(7) 0.5638(5) 0.060(2) Uani 1 1 d . . .
H62 H 0.6929 0.2444 0.6133 0.072 Uiso 1 1 calc R . .
C63 C 0.6666(3) 0.3238(6) 0.5014(6) 0.062(2) Uani 1 1 d . . .
H63 H 0.6286 0.3411 0.5082 0.074 Uiso 1 1 calc R . .
C64 C 0.6850(3) 0.3547(5) 0.4302(5) 0.0529(17) Uani 1 1 d . C .
H64 H 0.6597 0.3937 0.3881 0.063 Uiso 1 1 calc R . .
C65 C 0.7424(3) 0.3280(5) 0.4199(4) 0.0431(14) Uani 1 1 d . . .
Cl1 Cl 0.51011(19) -0.5707(5) 0.3537(3) 0.0288(10) Uani 0.453(9) 1 d P D 1
O11 O 0.4844(5) -0.4863(8) 0.3852(10) 0.078(5) Uani 0.453(9) 1 d P D 1
O14 O 0.5576(13) -0.531(2) 0.3127(15) 0.032(4) Uani 0.453(9) 1 d P D 1
O15 O 0.5258(9) -0.6642(9) 0.4052(13) 0.033(3) Uani 0.453(9) 1 d P D 1
O13 O 0.4646(9) -0.6233(14) 0.2937(9) 0.081(6) Uani 0.453(9) 1 d P D 1
Cl1' Cl 0.51265(15) -0.6072(4) 0.3292(3) 0.0276(9) Uani 0.547(9) 1 d P D 2
O12 O 0.5220(3) -0.6775(5) 0.2632(5) 0.040(2) Uani 0.547(9) 1 d P D 2
O14' O 0.5518(11) -0.5219(16) 0.3351(13) 0.038(4) Uani 0.547(9) 1 d P D 2
O15' O 0.5302(9) -0.6364(18) 0.4251(14) 0.102(8) Uani 0.547(9) 1 d P D 2
O13' O 0.4522(4) -0.5713(8) 0.3068(8) 0.043(3) Uani 0.547(9) 1 d P D 2
O30 O 0.4329(4) -0.3631(7) 0.3758(6) 0.136(3) Uani 1 1 d . E 2
O30A O 0.3861(3) -0.1905(5) 0.2934(4) 0.105(2) Uani 1 1 d . F 2
C66 C 0.7649(4) 0.3739(7) 0.3507(5) 0.051(3) Uani 0.712(13) 1 d P C 1
H66A H 0.7919 0.4296 0.3729 0.076 Uiso 0.712(13) 1 calc PR C 1
H66B H 0.7322 0.4009 0.3078 0.076 Uiso 0.712(13) 1 calc PR C 1
H66C H 0.7855 0.3215 0.3254 0.076 Uiso 0.712(13) 1 calc PR C 1
C56 C 0.9752(4) 0.2798(15) 0.3928(9) 0.048(7) Uani 0.288(13) 1 d PR C 2
H56A H 0.9426 0.2610 0.3465 0.071 Uiso 0.288(13) 1 d PR C 2
H56B H 1.0109 0.2862 0.3714 0.071 Uiso 0.288(13) 1 d PR C 2
H56C H 0.9666 0.3453 0.4170 0.071 Uiso 0.288(13) 1 d PR C 2
H65 H 0.7553 0.3514 0.3689 0.057 Uiso 0.288(13) 1 d PR C 2

loop_
_atom_site_aniso_label
_atom_site_aniso_U_11
_atom_site_aniso_U_22
_atom_site_aniso_U_33
_atom_site_aniso_U_23
_atom_site_aniso_U_13
_atom_site_aniso_U_12
Co1 0.0170(3) 0.0229(3) 0.0220(3) -0.0006(3) 0.0050(2) 0.0003(2)
Co2 0.0281(3) 0.0272(3) 0.0186(3) -0.0021(3) 0.0087(2) -0.0077(3)
Cl2 0.0423(16) 0.0298(12) 0.0443(13) 0.0086(9) 0.0201(12) 0.0036(11)
O21 0.053(4) 0.050(4) 0.035(3) 0.012(3) 0.002(3) -0.021(3)
O22 0.038(4) 0.097(7) 0.082(6) -0.019(5) 0.000(4) -0.015(4)
O23 0.035(4) 0.079(6) 0.137(9) -0.002(6) 0.005(5) 0.002(4)
O24 0.096(8) 0.097(8) 0.139(9) -0.086(7) 0.087(7) -0.050(6)
Cl2' 0.064(5) 0.034(3) 0.038(3) 0.003(2) 0.029(3) 0.002(3)
O21' 0.048(10) 0.071(13) 0.17(2) -0.031(14) 0.022(12) -0.013(10)
O22' 0.034(8) 0.018(8) 0.20(3) 0.002(11) -0.019(12) -0.002(6)
O23' 0.124(19) 0.048(11) 0.085(14) -0.006(10) 0.046(13) -0.042(12)
O24' 0.121(12) 0.091(11) 0.099(11) -0.020(8) 0.032(9) 0.010(9)
O5 0.0209(16) 0.0254(17) 0.0259(16) 0.0006(14) 0.0063(13) -0.0025(13)
O4 0.037(2) 0.035(2) 0.0302(19) -0.0107(16) 0.0059(15) -0.0061(16)
O2 0.0248(17) 0.0310(19) 0.0248(17) 0.0008(14) 0.0072(14) 0.0062(14)
O1 0.048(2) 0.032(2) 0.0290(19) -0.0059(16) 0.0062(17) 0.0046(17)
O3 0.0237(17) 0.0327(19) 0.0280(17) -0.0064(15) 0.0049(14) -0.0006(15)
N23 0.030(2) 0.023(2) 0.034(2) -0.0024(18) 0.0051(18) 0.0002(18)
N11 0.0197(19) 0.030(2) 0.030(2) 0.0049(18) 0.0048(16) -0.0029(17)
N12 0.028(2) 0.031(2) 0.0226(19) 0.0002(17) 0.0079(16) 0.0072(18)
O6 0.057(2) 0.034(2) 0.0216(17) -0.0055(15) 0.0149(16) -0.0220(18)
N21 0.028(2) 0.041(3) 0.0203(19) 0.0030(18) 0.0081(17) -0.0009(19)
N13 0.0224(19) 0.028(2) 0.0210(19) -0.0045(16) 0.0059(15) 0.0018(16)
C45 0.027(2) 0.027(3) 0.030(2) -0.001(2) 0.011(2) -0.001(2)
N14 0.0232(19) 0.023(2) 0.0243(19) -0.0009(16) 0.0067(16) -0.0012(16)
C4 0.028(2) 0.019(2) 0.035(3) -0.004(2) 0.003(2) -0.0043(19)
C31 0.021(2) 0.024(2) 0.026(2) -0.0088(19) 0.0036(18) 0.0019(18)
N22 0.024(2) 0.044(3) 0.027(2) -0.012(2) 0.0059(17) -0.0087(19)
N24 0.053(3) 0.033(2) 0.024(2) -0.0086(19) 0.016(2) -0.019(2)
C36 0.037(3) 0.027(3) 0.038(3) 0.004(2) 0.015(2) -0.005(2)
C21 0.033(3) 0.032(3) 0.029(3) 0.007(2) 0.011(2) 0.003(2)
C3 0.017(2) 0.033(3) 0.038(3) 0.005(2) 0.006(2) -0.002(2)
C71 0.020(2) 0.040(3) 0.024(2) -0.007(2) 0.0026(18) 0.006(2)
C11 0.033(3) 0.024(2) 0.022(2) -0.001(2) 0.0015(19) 0.008(2)
C25 0.033(3) 0.036(3) 0.030(3) -0.007(2) 0.002(2) 0.012(2)
C12 0.024(2) 0.031(3) 0.025(2) -0.003(2) 0.0052(19) -0.004(2)
C35 0.032(3) 0.023(2) 0.023(2) -0.0021(19) 0.007(2) -0.001(2)
C41 0.029(2) 0.021(2) 0.023(2) 0.0047(19) 0.0021(19) 0.0009(19)
C44 0.040(3) 0.028(3) 0.037(3) 0.006(2) 0.020(2) 0.006(2)
C32 0.024(2) 0.030(3) 0.032(3) -0.008(2) 0.001(2) 0.008(2)
C24 0.045(3) 0.044(3) 0.031(3) -0.004(3) 0.002(2) 0.021(3)
C7 0.042(3) 0.038(3) 0.023(2) -0.003(2) 0.005(2) 0.016(2)
C2 0.036(3) 0.041(3) 0.044(3) 0.020(3) 0.009(2) -0.002(2)
C33 0.037(3) 0.031(3) 0.034(3) -0.005(2) -0.001(2) 0.015(2)
C23 0.058(4) 0.039(3) 0.032(3) 0.010(3) 0.011(3) 0.021(3)
C42 0.041(3) 0.025(3) 0.028(3) 0.000(2) 0.005(2) 0.004(2)
C46 0.023(2) 0.038(3) 0.058(4) -0.010(3) 0.015(2) -0.004(2)
C72 0.048(3) 0.045(3) 0.030(3) -0.009(3) 0.004(2) 0.010(3)
C22 0.050(3) 0.032(3) 0.037(3) 0.011(2) 0.018(3) 0.007(3)
C43 0.052(3) 0.028(3) 0.029(3) -0.002(2) 0.016(2) 0.008(2)
C34 0.041(3) 0.026(3) 0.029(3) 0.003(2) 0.005(2) 0.005(2)
C74 0.100(6) 0.037(4) 0.049(4) -0.004(3) 0.027(4) -0.032(4)
C73 0.058(4) 0.041(4) 0.053(4) -0.019(3) 0.012(3) -0.002(3)
C76 0.088(7) 0.035(5) 0.032(4) -0.001(3) 0.027(4) -0.026(5)
C75 0.111(6) 0.048(4) 0.036(3) -0.012(3) 0.030(4) -0.044(4)
C5 0.059(4) 0.034(3) 0.025(3) 0.002(2) 0.011(3) 0.000(3)
C51 0.036(3) 0.026(3) 0.034(3) -0.012(2) 0.004(2) -0.002(2)
C52 0.048(3) 0.032(3) 0.044(3) -0.009(3) -0.003(3) -0.001(3)
C53 0.024(3) 0.037(3) 0.069(4) -0.020(3) 0.000(3) -0.002(2)
C54 0.028(3) 0.054(4) 0.066(4) -0.015(3) 0.012(3) -0.006(3)
C55 0.022(3) 0.061(4) 0.042(3) -0.010(3) 0.013(2) -0.008(3)
C6 0.037(3) 0.082(5) 0.039(3) 0.017(3) 0.018(3) -0.011(3)
C61 0.028(3) 0.048(4) 0.047(3) -0.008(3) 0.014(2) -0.008(2)
C62 0.034(3) 0.085(6) 0.066(5) -0.009(4) 0.024(3) -0.005(4)
C63 0.033(3) 0.059(5) 0.094(6) -0.030(4) 0.018(4) -0.001(3)
C64 0.035(3) 0.038(3) 0.080(5) -0.009(3) 0.000(3) 0.010(3)
C65 0.044(3) 0.028(3) 0.053(4) 0.003(3) 0.001(3) 0.006(2)
Cl1 0.0281(17) 0.029(2) 0.031(2) -0.0013(16) 0.0101(14) -0.0063(16)
O11 0.073(8) 0.037(6) 0.144(13) -0.037(7) 0.066(8) -0.012(5)
O14 0.027(6) 0.042(8) 0.034(9) -0.010(6) 0.021(6) -0.008(5)
O15 0.031(6) 0.016(4) 0.049(9) 0.017(4) 0.007(5) 0.010(4)
O13 0.098(14) 0.104(14) 0.044(6) -0.029(9) 0.025(8) -0.085(12)
Cl1' 0.0205(13) 0.0266(19) 0.0343(19) 0.0088(14) 0.0032(12) -0.0022(13)
O12 0.045(4) 0.028(4) 0.045(4) -0.002(3) 0.004(3) 0.008(3)
O14' 0.043(8) 0.020(5) 0.052(11) 0.007(7) 0.014(7) -0.005(5)
O15' 0.040(8) 0.21(2) 0.065(11) 0.066(14) 0.025(7) 0.014(13)
O13' 0.018(4) 0.047(6) 0.062(7) 0.011(5) 0.003(4) 0.004(4)
O30 0.188(9) 0.106(6) 0.129(7) 0.001(5) 0.068(7) 0.007(6)
O30A 0.131(6) 0.088(5) 0.095(5) -0.020(4) 0.024(4) 0.061(4)
C66 0.058(6) 0.054(6) 0.036(5) 0.009(4) 0.001(4) 0.021(5)
C56 0.018(9) 0.079(17) 0.047(12) -0.014(12) 0.012(8) -0.008(10)

loop_
_geom_bond_atom_site_label_1
_geom_bond_atom_site_label_2
_geom_bond_distance
_geom_bond_site_symmetry_2
_geom_bond_publ_flag
Co1 O2 1.897(3) . ?
Co1 O3 1.916(3) . ?
Co1 N11 1.930(4) . ?
Co1 N12 1.930(4) . ?
Co1 N13 1.955(4) . ?
Co1 N14 1.976(4) . ?
Co1 C11 2.331(5) . ?
Co2 O5 1.877(3) . ?
Co2 O6 1.914(3) . ?
Co2 N22 1.923(4) . ?
Co2 N21 1.944(4) . ?
Co2 N24 1.966(4) . ?
Co2 N23 1.974(4) . ?
Co2 C12 2.329(5) . ?
Cl2 O23 1.324(10) . ?
Cl2 O24 1.392(8) . ?
Cl2 O21 1.431(7) . ?
Cl2 O22 1.535(8) . ?
Cl2' O24' 1.25(3) . ?
Cl2' O22' 1.355(17) . ?
Cl2' O21' 1.38(2) . ?
Cl2' O23' 1.78(3) . ?
O5 C12 1.319(6) . ?
O4 C12 1.221(6) . ?
O2 C11 1.319(6) . ?
O1 C11 1.227(6) . ?
O3 C11 1.320(6) . ?
N23 C65 1.341(7) . ?
N23 C61 1.344(7) . ?
N11 C3 1.491(6) . ?
N11 C2 1.491(6) . ?
N11 C4 1.494(6) . ?
N12 C25 1.349(6) . ?
N12 C21 1.351(7) . ?
O6 C12 1.315(6) . ?
N21 C5 1.480(7) . ?
N21 C6 1.484(7) . ?
N21 C7 1.491(7) . ?
N13 C35 1.353(6) . ?
N13 C31 1.365(6) . ?
C45 N14 1.357(6) . ?
C45 C44 1.388(7) . ?
C45 C46 1.495(7) . ?
N14 C41 1.358(6) . ?
C4 C41 1.490(7) . ?
C4 H4A 0.9700 . ?
C4 H4B 0.9700 . ?
C31 C32 1.371(7) . ?
C31 C3 1.499(7) . ?
N22 C51 1.347(7) . ?
N22 C55 1.349(7) . ?
N24 C75 1.344(8) . ?
N24 C71 1.351(6) . ?
C36 C35 1.501(7) . ?
C36 H36A 0.9600 . ?
C36 H36B 0.9600 . ?
C36 H36C 0.9600 . ?
C21 C22 1.389(7) . ?
C21 C2 1.491(7) . ?
C3 H3A 0.9700 . ?
C3 H3B 0.9700 . ?
C71 C72 1.367(8) . ?
C71 C7 1.486(8) . ?
C25 C24 1.391(8) . ?
C25 H25 0.9300 . ?
C35 C34 1.390(7) . ?
C41 C42 1.375(7) . ?
C44 C43 1.368(8) . ?
C44 H44 0.9300 . ?
C32 C33 1.376(8) . ?
C32 H32 0.9300 . ?
C24 C23 1.371(9) . ?
C24 H24 0.9300 . ?
C7 H7A 0.9700 . ?
C7 H7B 0.9700 . ?
C2 H2A 0.9700 . ?
C2 H2B 0.9700 . ?
C33 C34 1.382(8) . ?
C33 H33 0.9300 . ?
C23 C22 1.382(8) . ?
C23 H23 0.9300 . ?
C42 C43 1.380(8) . ?
C42 H42 0.9300 . ?
C46 H46A 0.9600 . ?
C46 H46B 0.9600 . ?
C46 H46C 0.9600 . ?
C72 C73 1.380(9) . ?
C72 H72 0.9300 . ?
C22 H22 0.9300 . ?
C43 H43 0.9300 . ?
C34 H34 0.9300 . ?
C74 C73 1.364(9) . ?
C74 C75 1.380(9) . ?
C74 H74 0.9300 . ?
C73 H73 0.9300 . ?
C76 C75 1.532(10) . ?
C76 H76A 0.9600 . ?
C76 H76B 0.9600 . ?
C76 H76C 0.9600 . ?
C76 H56C 1.4915 . ?
C76' C75 1.75(3) . ?
C76' H76D 0.9600 . ?
C76' H76E 0.9600 . ?
C76' H76F 0.9600 . ?
C5 C51 1.498(8) . ?
C5 H5A 0.9700 . ?
C5 H5B 0.9700 . ?
C51 C52 1.384(8) . ?
C52 C53 1.368(9) . ?
C52 H52 0.9300 . ?
C53 C54 1.374(10) . ?
C53 H53 0.9300 . ?
C54 C55 1.380(8) . ?
C54 H54 0.9300 . ?
C55 C56 1.697(11) . ?
C55 H55 0.9300 . ?
C6 C61 1.498(9) . ?
C6 H6A 0.9700 . ?
C6 H6B 0.9700 . ?
C61 C62 1.370(8) . ?
C62 C63 1.379(11) . ?
C62 H62 0.9300 . ?
C63 C64 1.356(11) . ?
C63 H63 0.9300 . ?
C64 C65 1.407(9) . ?
C64 H64 0.9300 . ?
C65 C66 1.442(10) . ?
C65 H65 0.9729 . ?
Cl1 O11 1.379(12) . ?
Cl1 O13 1.420(14) . ?
Cl1 O15 1.449(15) . ?
Cl1 O14 1.48(2) . ?
Cl1' O14' 1.40(2) . ?
Cl1' O13' 1.431(9) . ?
Cl1' O12 1.437(9) . ?
Cl1' O15' 1.54(2) . ?
C66 H66A 0.9600 . ?
C66 H66B 0.9600 . ?
C66 H66C 0.9600 . ?
C66 H65 0.4926 . ?
C56 H56A 0.9570 . ?
C56 H56B 0.9599 . ?
C56 H56C 0.9620 . ?
